data_2100402
loop_
_publ_author_name
'M. Helliwell'
'D. Collison'
'G. H. John'
'I. May'
'M. J. Sarsfield'
'C. A. Sharrad'
'A. D. Sutton'

_publ_contact_author
;
;
_publ_section_title
;
 Temperature-resolved study of three
 [<i>M</i>(<i>M</i>'O~4~)~4~(TBPO)~4~] complexes (<i>MM</i>' = URe,
 ThRe, ThTc)
;
_journal_coeditor_code WS5025
_journal_date_accepted 2005-11-09
_journal_date_recd_electronic 2005-02-24
_journal_issue 1
_journal_name_full 'Acta Crystallographica Section B'
_journal_page_first 68
_journal_page_last 85
_journal_paper_category FA
_journal_paper_doi 10.1107/S0108768105036931
_journal_volume 62
_journal_year 2006
_chemical_formula_sum 'C48 H108 O20 P4 Tc4 Th'
_chemical_formula_weight 1753.26
_chemical_name_systematic
;
 ?
;
_space_group_IT_number 217
_symmetry_cell_setting cubic
_symmetry_space_group_name_Hall 'I -4 2 3'
_symmetry_space_group_name_H-M 'I -4 3 m'
_atom_sites_solution_hydrogens geom
_atom_sites_solution_primary direct
_atom_sites_solution_secondary difmap
_audit_creation_method SHELXL-97
_cell_angle_alpha 90.00
_cell_angle_beta 90.00
_cell_angle_gamma 90.00
_cell_formula_units_Z 2
_cell_length_a 15.3423(10)
_cell_length_b 15.3423(10)
_cell_length_c 15.3423(10)
_cell_measurement_reflns_used 1959
_cell_measurement_temperature 293(2)
_cell_measurement_theta_max 20.01
_cell_measurement_theta_min 2.65
_cell_volume 3611.4(4)
_computing_cell_refinement 'Bruker SMART'
_computing_data_collection 'Bruker SMART'
_computing_data_reduction 'Bruker SAINT'
_computing_molecular_graphics 'Bruker SHELXTL'
_computing_publication_material 'Bruker SHELXTL'
_computing_structure_refinement 'SHELXL-97 (Sheldrick, 1997)'
_computing_structure_solution 'SHELXS-97 (Sheldrick, 1990)'
_diffrn_ambient_temperature 293(2)
_diffrn_measured_fraction_theta_full 1.000
_diffrn_measured_fraction_theta_max 1.000
_diffrn_measurement_device_type 'CCD area detector'
_diffrn_measurement_method 'phi and omega scans'
_diffrn_radiation_monochromator graphite
_diffrn_radiation_source 'fine-focus sealed tube'
_diffrn_radiation_type MoK\a
_diffrn_radiation_wavelength 0.71073
_diffrn_reflns_av_R_equivalents 0.0406
_diffrn_reflns_av_sigmaI/netI 0.0245
_diffrn_reflns_limit_h_max 18
_diffrn_reflns_limit_h_min -12
_diffrn_reflns_limit_k_max 19
_diffrn_reflns_limit_k_min -3
_diffrn_reflns_limit_l_max 18
_diffrn_reflns_limit_l_min -19
_diffrn_reflns_number 6235
_diffrn_reflns_theta_full 26.30
_diffrn_reflns_theta_max 26.30
_diffrn_reflns_theta_min 1.88
_exptl_absorpt_coefficient_mu 2.946
_exptl_absorpt_correction_T_max 0.7572
_exptl_absorpt_correction_T_min 0.7572
_exptl_absorpt_correction_type none
_exptl_crystal_colour colourless
_exptl_crystal_density_diffrn 1.612
_exptl_crystal_density_method 'not measured'
_exptl_crystal_description prism
_exptl_crystal_F_000 1756
_exptl_crystal_size_max 0.10
_exptl_crystal_size_mid 0.10
_exptl_crystal_size_min 0.10
_refine_diff_density_max 0.630
_refine_diff_density_min -0.268
_refine_ls_abs_structure_details 'Flack H D (1983), Acta Cryst. A39, 876-881'
_refine_ls_abs_structure_Flack 0.00(2)
_refine_ls_extinction_method none
_refine_ls_goodness_of_fit_ref 1.015
_refine_ls_hydrogen_treatment constr
_refine_ls_matrix_type full
_refine_ls_number_parameters 50
_refine_ls_number_reflns 723
_refine_ls_number_restraints 29
_refine_ls_restrained_S_all 1.048
_refine_ls_R_factor_all 0.0424
_refine_ls_R_factor_gt 0.0387
_refine_ls_shift/su_max 0.002
_refine_ls_shift/su_mean 0.000
_refine_ls_structure_factor_coef Fsqd
_refine_ls_weighting_details 'calc w=1/[\s^2^(Fo^2^)+(0.0666P)^2^+0.0000P] where P=(Fo^2^+2Fc^2^)/3'
_refine_ls_weighting_scheme calc
_refine_ls_wR_factor_gt 0.0996
_refine_ls_wR_factor_ref 0.1009
_reflns_number_gt 651
_reflns_number_total 723
_reflns_threshold_expression >2sigma(I)
_cod_data_source_file ws5025.cif
_cod_data_source_block IIIat293
_cod_depositor_comments
;
The following automatic conversions were performed:
'_symmetry_cell_setting' value 'Cubic' changed to 'cubic' according to
'/home/saulius/struct/CIF-dictionaries/cif_core.dic' dictionary named
'cif_core.dic' version 2.4.1 from 2010-06-29.

Automatic conversion script
Id: cif_fix_enum 1527 2010-12-29 10:47:43Z saulius 

The following automatic conversions were performed:

'_symmetry_cell_setting' value 'Cubic' changed to 'cubic' according
to /home/saulius/struct/CIF-dictionaries/cif_core.dic dictionary
named 'cif_core.dic' version 2.4.1 from 2010-06-29.

Automatic conversion script
Id: cif_fix_values 1715 2011-07-08 13:25:40Z adriana 
;
_cod_original_sg_symbol_H-M I-43m
_cod_database_code 2100402

loop_
_symmetry_equiv_pos_as_xyz
'x, y, z'
'-x, -y, z'
'-x, y, -z'
'x, -y, -z'
'z, x, y'
'z, -x, -y'
'-z, -x, y'
'-z, x, -y'
'y, z, x'
'-y, z, -x'
'y, -z, -x'
'-y, -z, x'
'y, x, z'
'-y, -x, z'
'y, -x, -z'
'-y, x, -z'
'x, z, y'
'-x, z, -y'
'-x, -z, y'
'x, -z, -y'
'z, y, x'
'z, -y, -x'
'-z, y, -x'
'-z, -y, x'
'x+1/2, y+1/2, z+1/2'
'-x+1/2, -y+1/2, z+1/2'
'-x+1/2, y+1/2, -z+1/2'
'x+1/2, -y+1/2, -z+1/2'
'z+1/2, x+1/2, y+1/2'
'z+1/2, -x+1/2, -y+1/2'
'-z+1/2, -x+1/2, y+1/2'
'-z+1/2, x+1/2, -y+1/2'
'y+1/2, z+1/2, x+1/2'
'-y+1/2, z+1/2, -x+1/2'
'y+1/2, -z+1/2, -x+1/2'
'-y+1/2, -z+1/2, x+1/2'
'y+1/2, x+1/2, z+1/2'
'-y+1/2, -x+1/2, z+1/2'
'y+1/2, -x+1/2, -z+1/2'
'-y+1/2, x+1/2, -z+1/2'
'x+1/2, z+1/2, y+1/2'
'-x+1/2, z+1/2, -y+1/2'
'-x+1/2, -z+1/2, y+1/2'
'x+1/2, -z+1/2, -y+1/2'
'z+1/2, y+1/2, x+1/2'
'z+1/2, -y+1/2, -x+1/2'
'-z+1/2, y+1/2, -x+1/2'
'-z+1/2, -y+1/2, x+1/2'

loop_
_atom_site_label
_atom_site_fract_x
_atom_site_fract_y
_atom_site_fract_z
_atom_site_U_iso_or_equiv
_atom_site_adp_type
_atom_site_calc_flag
_atom_site_refinement_flags
_atom_site_occupancy
_atom_site_type_symbol
Th1 0.0000 0.0000 0.0000 0.0657(3) Uani d S 1 Th
Tc1 0.15344(9) 0.15344(9) -0.15344(9) 0.1127(8) Uani d S 1 Tc
P1 0.1432(4) 0.1432(4) 0.1432(4) 0.177(5) Uani d SD 1 P
O1 0.0724(10) 0.0724(10) -0.1226(14) 0.116(13) Uani d SP 0.33 O
O2 0.1348(6) 0.1348(6) -0.2538(7) 0.204(7) Uani d S 1 O
O3 0.0752(9) 0.0752(9) 0.1099(12) 0.088(9) Uani d SP 0.33 O
C1 0.1055(9) 0.2482(12) 0.1055(9) 0.281(12) Uani d SDU 1 C
H1A 0.1147 0.2498 0.0429 0.337 Uiso calc PR 0.50 H
H1B 0.0429 0.2498 0.1147 0.337 Uiso calc PR 0.50 H
C2 0.1401(8) 0.3273(15) 0.1401(8) 0.279(10) Uani d SDU 1 C
H2A 0.2025 0.3295 0.1301 0.335 Uiso calc PR 0.50 H
H2B 0.1301 0.3295 0.2025 0.335 Uiso calc PR 0.50 H
C3 0.0962(9) 0.4061(17) 0.0962(9) 0.290(11) Uani d SDU 1 C
H3A 0.0339 0.4077 0.1070 0.348 Uiso calc PR 0.50 H
H3B 0.1070 0.4077 0.0339 0.348 Uiso calc PR 0.50 H
C4 0.1451(11) 0.479(2) 0.1451(11) 0.286(12) Uani d SDU 1 C
H4A 0.1252 0.5349 0.1246 0.428 Uiso calc SR 1 H
H4B 0.2065 0.4739 0.1346 0.428 Uiso calc PR 0.50 H
H4C 0.1339 0.4744 0.2064 0.428 Uiso calc PR 0.50 H

loop_
_atom_site_aniso_label
_atom_site_aniso_U_11
_atom_site_aniso_U_22
_atom_site_aniso_U_33
_atom_site_aniso_U_12
_atom_site_aniso_U_13
_atom_site_aniso_U_23
Th1 0.0657(3) 0.0657(3) 0.0657(3) 0.000 0.000 0.000
Tc1 0.1127(8) 0.1127(8) 0.1127(8) -0.0223(6) 0.0223(6) 0.0223(6)
P1 0.177(5) 0.177(5) 0.177(5) -0.045(4) -0.045(4) -0.045(4)
O1 0.117(14) 0.117(14) 0.112(19) -0.018(14) 0.037(11) 0.037(11)
O2 0.255(12) 0.255(12) 0.102(7) -0.094(14) 0.007(5) 0.007(5)
O3 0.110(12) 0.110(12) 0.045(9) -0.041(12) 0.008(6) 0.008(6)
C1 0.196(12) 0.45(3) 0.196(12) -0.053(11) -0.087(15) -0.053(11)
C2 0.213(12) 0.41(3) 0.213(12) -0.030(9) -0.073(14) -0.030(9)
C3 0.204(12) 0.46(3) 0.204(12) -0.001(11) -0.064(14) -0.001(11)
C4 0.225(13) 0.41(3) 0.225(13) -0.001(14) -0.016(18) -0.001(14)

loop_
_atom_type_symbol
_atom_type_description
_atom_type_scat_dispersion_real
_atom_type_scat_dispersion_imag
_atom_type_scat_source
C C 0.0033 0.0016 'International Tables Vol C Tables 4.2.6.8 and 6.1.1.4'
H H 0.0000 0.0000 'International Tables Vol C Tables 4.2.6.8 and 6.1.1.4'
O O 0.0106 0.0060 'International Tables Vol C Tables 4.2.6.8 and 6.1.1.4'
P P 0.1023 0.0942 'International Tables Vol C Tables 4.2.6.8 and 6.1.1.4'
Tc Tc -1.4390 0.7593 'International Tables Vol C Tables 4.2.6.8 and 6.1.1.4'
Th Th -7.2400 8.8979 'International Tables Vol C Tables 4.2.6.8 and 6.1.1.4'

loop_
_geom_angle_atom_site_label_1
_geom_angle_atom_site_label_2
_geom_angle_atom_site_label_3
_geom_angle_site_symmetry_1
_geom_angle_site_symmetry_3
_geom_angle
O3 Th1 O3 2 4 121.1(5)
O3 Th1 O3 2 3 121.1(5)
O3 Th1 O3 4 3 88.1(8)
O3 Th1 O3 2 . 88.1(8)
O3 Th1 O3 4 . 121.1(5)
O3 Th1 O3 3 . 121.1(5)
O3 Th1 O3 2 9 104.0(2)
O3 Th1 O3 4 9 117.7(2)
O3 Th1 O3 3 9 104.0(2)
O3 Th1 O3 . 9 18.4(7)
O3 Th1 O3 2 5 104.0(2)
O3 Th1 O3 4 5 104.0(2)
O3 Th1 O3 3 5 117.7(2)
O3 Th1 O3 . 5 18.4(7)
O3 Th1 O3 9 5 18.4(7)
O3 Th1 O3 2 12 18.4(7)
O3 Th1 O3 4 12 104.0(2)
O3 Th1 O3 3 12 117.7(2)
O3 Th1 O3 . 12 104.0(2)
O3 Th1 O3 9 12 121.1(5)
O3 Th1 O3 5 12 117.7(2)
O3 Th1 O3 2 7 18.4(7)
O3 Th1 O3 4 7 117.7(2)
O3 Th1 O3 3 7 104.0(2)
O3 Th1 O3 . 7 104.0(2)
O3 Th1 O3 9 7 117.7(2)
O3 Th1 O3 5 7 121.1(5)
O3 Th1 O3 12 7 18.4(7)
O3 Th1 O3 2 11 104.0(2)
O3 Th1 O3 4 11 18.4(7)
O3 Th1 O3 3 11 104.0(2)
O3 Th1 O3 . 11 117.7(2)
O3 Th1 O3 9 11 121.1(5)
O3 Th1 O3 5 11 104.0(2)
O3 Th1 O3 12 11 88.1(8)
O3 Th1 O3 7 11 104.0(2)
O3 Th1 O3 2 8 104.0(2)
O3 Th1 O3 4 8 104.0(2)
O3 Th1 O3 3 8 18.4(7)
O3 Th1 O3 . 8 117.7(2)
O3 Th1 O3 9 8 104.0(2)
O3 Th1 O3 5 8 121.1(5)
O3 Th1 O3 12 8 104.0(2)
O3 Th1 O3 7 8 88.1(8)
O3 Th1 O3 11 8 117.7(2)
O3 Th1 O3 2 10 117.7(2)
O3 Th1 O3 4 10 104.0(2)
O3 Th1 O3 3 10 18.4(7)
O3 Th1 O3 . 10 104.0(2)
O3 Th1 O3 9 10 88.1(8)
O3 Th1 O3 5 10 104.0(2)
O3 Th1 O3 12 10 121.1(5)
O3 Th1 O3 7 10 104.0(2)
O3 Th1 O3 11 10 121.1(5)
O3 Th1 O3 8 10 18.4(7)
O3 Th1 O3 2 6 117.7(2)
O3 Th1 O3 4 6 18.4(7)
O3 Th1 O3 3 6 104.0(2)
O3 Th1 O3 . 6 104.0(2)
O3 Th1 O3 9 6 104.0(2)
O3 Th1 O3 5 6 88.1(8)
O3 Th1 O3 12 6 104.0(2)
O3 Th1 O3 7 6 121.1(5)
O3 Th1 O3 11 6 18.4(7)
O3 Th1 O3 8 6 121.1(5)
O3 Th1 O3 10 6 117.7(2)
O2 Tc1 O2 11 8 108.4(5)
O2 Tc1 O2 11 . 108.4(5)
O2 Tc1 O2 8 . 108.4(5)
O2 Tc1 O1 11 11 90.4(9)
O2 Tc1 O1 8 11 119.4(5)
O2 Tc1 O1 . 11 119.4(5)
O2 Tc1 O1 11 8 119.4(5)
O2 Tc1 O1 8 8 90.4(9)
O2 Tc1 O1 . 8 119.4(5)
O1 Tc1 O1 11 8 34.8(13)
O2 Tc1 O1 11 . 119.4(5)
O2 Tc1 O1 8 . 119.4(5)
O2 Tc1 O1 . . 90.4(9)
O1 Tc1 O1 11 . 34.8(13)
O1 Tc1 O1 8 . 34.8(13)
O3 P1 O3 . 9 27.9(11)
O3 P1 O3 . 5 27.9(11)
O3 P1 O3 9 5 27.9(11)
O3 P1 C1 . 5 82.2(10)
O3 P1 C1 9 5 106.0(9)
O3 P1 C1 5 5 106.0(9)
O3 P1 C1 . . 106.0(9)
O3 P1 C1 9 . 82.2(10)
O3 P1 C1 5 . 106.0(9)
C1 P1 C1 5 . 118.0(4)
O3 P1 C1 . 9 106.0(9)
O3 P1 C1 9 9 106.0(9)
O3 P1 C1 5 9 82.2(10)
C1 P1 C1 5 9 118.0(4)
C1 P1 C1 . 9 118.0(4)
O1 O1 O1 11 8 59.993(4)
O1 O1 Tc1 11 . 72.6(6)
O1 O1 Tc1 8 . 72.6(6)
O1 O1 Th1 11 . 77.2(5)
O1 O1 Th1 8 . 77.2(5)
Tc1 O1 Th1 . . 144.9(13)
O3 O3 O3 9 5 60.002(8)
O3 O3 P1 9 . 76.1(5)
O3 O3 P1 5 . 76.1(5)
O3 O3 Th1 9 . 80.8(4)
O3 O3 Th1 5 . 80.8(4)
P1 O3 Th1 . . 153.2(10)
C2 C1 P1 . . 121.3(17)
C2 C1 H1A . . 107.0
P1 C1 H1A . . 107.0
C2 C1 H1B . . 107.0
P1 C1 H1B . . 107.0
H1A C1 H1B . . 106.8
C1 C2 C3 . . 109.9(17)
C1 C2 H2A . . 109.7
C3 C2 H2A . . 109.7
C1 C2 H2B . . 109.7
C3 C2 H2B . . 109.7
H2A C2 H2B . . 108.2
C2 C3 C4 . . 98.3(17)
C2 C3 H3A . . 112.1
C4 C3 H3A . . 112.1
C2 C3 H3B . . 112.1
C4 C3 H3B . . 112.1
H3A C3 H3B . . 109.7
C3 C4 H4A . . 109.5
C3 C4 H4B . . 109.5
H4A C4 H4B . . 109.5
C3 C4 H4C . . 109.5
H4A C4 H4C . . 109.5
H4B C4 H4C . . 109.5

loop_
_geom_bond_atom_site_label_1
_geom_bond_atom_site_label_2
_geom_bond_site_symmetry_2
_geom_bond_distance
Th1 O3 2 2.35(2)
Th1 O3 4 2.35(2)
Th1 O3 3 2.35(2)
Th1 O3 . 2.35(2)
Th1 O3 9 2.35(2)
Th1 O3 5 2.35(2)
Th1 O3 12 2.35(2)
Th1 O3 7 2.35(2)
Th1 O3 11 2.35(2)
Th1 O3 8 2.35(2)
Th1 O3 10 2.35(2)
Th1 O3 6 2.35(2)
Tc1 O2 11 1.591(11)
Tc1 O2 8 1.591(11)
Tc1 O2 . 1.591(11)
Tc1 O1 11 1.82(2)
Tc1 O1 8 1.82(2)
Tc1 O1 . 1.82(2)
P1 O3 . 1.56(2)
P1 O3 9 1.56(2)
P1 O3 5 1.56(2)
P1 C1 5 1.807(17)
P1 C1 . 1.807(17)
P1 C1 9 1.807(17)
O1 O1 11 1.09(4)
O1 O1 8 1.09(4)
O3 O3 9 0.75(3)
O3 O3 5 0.75(3)
C1 C2 . 1.428(17)
C1 H1A . 0.9700
C1 H1B . 0.9700
C2 C3 . 1.539(18)
C2 H2A . 0.9700
C2 H2B . 0.9700
C3 C4 . 1.544(19)
C3 H3A . 0.9700
C3 H3B . 0.9700
C4 H4A . 0.9600
C4 H4B . 0.9600
C4 H4C . 0.9600

loop_
_geom_torsion_atom_site_label_1
_geom_torsion_atom_site_label_2
_geom_torsion_atom_site_label_3
_geom_torsion_atom_site_label_4
_geom_torsion_site_symmetry_1
_geom_torsion_site_symmetry_4
_geom_torsion
O2 Tc1 O1 O1 11 11 -37.0(3)
O2 Tc1 O1 O1 8 11 100.2(5)
O2 Tc1 O1 O1 . 11 -148.41(12)
O1 Tc1 O1 O1 8 11 63.2(2)
O2 Tc1 O1 O1 11 8 -100.2(5)
O2 Tc1 O1 O1 8 8 37.0(3)
O2 Tc1 O1 O1 . 8 148.41(12)
O1 Tc1 O1 O1 11 8 -63.2(2)
O2 Tc1 O1 Th1 11 . -68.6(4)
O2 Tc1 O1 Th1 8 . 68.6(4)
O2 Tc1 O1 Th1 . . 180.0
O1 Tc1 O1 Th1 11 . -31.59(12)
O1 Tc1 O1 Th1 8 . 31.59(12)
O3 Th1 O1 O1 2 11 149.15(7)
O3 Th1 O1 O1 4 11 -154.4(5)
O3 Th1 O1 O1 3 11 92.7(6)
O3 Th1 O1 O1 . 11 -30.85(7)
O3 Th1 O1 O1 9 11 -21.5(4)
O3 Th1 O1 O1 5 11 -40.2(3)
O3 Th1 O1 O1 12 11 174.3(11)
O3 Th1 O1 O1 7 11 124.0(10)
O3 Th1 O1 O1 11 11 -147.97(15)
O3 Th1 O1 O1 8 11 86.3(3)
O3 Th1 O1 O1 10 11 71.8(5)
O3 Th1 O1 O1 6 11 -133.5(4)
O3 Th1 O1 O1 2 8 -149.15(7)
O3 Th1 O1 O1 4 8 -92.7(6)
O3 Th1 O1 O1 3 8 154.4(5)
O3 Th1 O1 O1 . 8 30.85(7)
O3 Th1 O1 O1 9 8 40.2(3)
O3 Th1 O1 O1 5 8 21.5(4)
O3 Th1 O1 O1 12 8 -124.0(10)
O3 Th1 O1 O1 7 8 -174.3(11)
O3 Th1 O1 O1 11 8 -86.3(3)
O3 Th1 O1 O1 8 8 147.97(15)
O3 Th1 O1 O1 10 8 133.5(4)
O3 Th1 O1 O1 6 8 -71.8(5)
O3 Th1 O1 Tc1 2 . 180.001(3)
O3 Th1 O1 Tc1 4 . -123.5(6)
O3 Th1 O1 Tc1 3 . 123.5(6)
O3 Th1 O1 Tc1 . . 0.0
O3 Th1 O1 Tc1 9 . 9.4(4)
O3 Th1 O1 Tc1 5 . -9.4(4)
O3 Th1 O1 Tc1 12 . -154.9(10)
O3 Th1 O1 Tc1 7 . 154.9(10)
O3 Th1 O1 Tc1 11 . -117.1(2)
O3 Th1 O1 Tc1 8 . 117.1(2)
O3 Th1 O1 Tc1 10 . 102.7(4)
O3 Th1 O1 Tc1 6 . -102.7(4)
O3 P1 O3 O3 5 9 -62.02(16)
C1 P1 O3 O3 5 9 148.99(8)
C1 P1 O3 O3 . 9 32.1(2)
C1 P1 O3 O3 9 9 -94.1(3)
O3 P1 O3 O3 9 5 62.02(16)
C1 P1 O3 O3 5 5 -148.99(8)
C1 P1 O3 O3 . 5 94.1(3)
C1 P1 O3 O3 9 5 -32.1(2)
O3 P1 O3 Th1 9 . 31.01(8)
O3 P1 O3 Th1 5 . -31.01(8)
C1 P1 O3 Th1 5 . 180.0
C1 P1 O3 Th1 . . 63.1(3)
C1 P1 O3 Th1 9 . -63.1(3)
O3 Th1 O3 O3 2 9 -149.56(3)
O3 Th1 O3 O3 4 9 84.74(15)
O3 Th1 O3 O3 3 9 -23.9(2)
O3 Th1 O3 O3 5 9 60.87(7)
O3 Th1 O3 O3 12 9 -159.1(3)
O3 Th1 O3 O3 7 9 -140.1(4)
O3 Th1 O3 O3 11 9 105.6(7)
O3 Th1 O3 O3 8 9 -44.7(6)
O3 Th1 O3 O3 10 9 -31.450(14)
O3 Th1 O3 O3 6 9 92.32(5)
O3 Th1 O3 O3 2 5 149.56(3)
O3 Th1 O3 O3 4 5 23.9(2)
O3 Th1 O3 O3 3 5 -84.74(16)
O3 Th1 O3 O3 9 5 -60.87(7)
O3 Th1 O3 O3 12 5 140.1(4)
O3 Th1 O3 O3 7 5 159.1(3)
O3 Th1 O3 O3 11 5 44.7(6)
O3 Th1 O3 O3 8 5 -105.6(7)
O3 Th1 O3 O3 10 5 -92.32(5)
O3 Th1 O3 O3 6 5 31.449(13)
O3 Th1 O3 P1 2 . 180.0
O3 Th1 O3 P1 4 . 54.30(19)
O3 Th1 O3 P1 3 . -54.30(19)
O3 Th1 O3 P1 9 . -30.44(3)
O3 Th1 O3 P1 5 . 30.44(3)
O3 Th1 O3 P1 12 . 170.5(4)
O3 Th1 O3 P1 7 . -170.5(4)
O3 Th1 O3 P1 11 . 75.1(7)
O3 Th1 O3 P1 8 . -75.1(7)
O3 Th1 O3 P1 10 . -61.89(2)
O3 Th1 O3 P1 6 . 61.88(2)
O3 P1 C1 C2 . . 165.5(6)
O3 P1 C1 C2 9 . 180.001(2)
O3 P1 C1 C2 5 . -165.5(6)
C1 P1 C1 C2 5 . 76.0(13)
C1 P1 C1 C2 9 . -76.0(13)
P1 C1 C2 C3 . . 180.000(2)
C1 C2 C3 C4 . . 180.000(3)
